data_4084864
loop_
_publ_author_name
'Yuan, Jia'
'Han, Zhi-Jun'
'Peng, Hui'
'Pi, Yun-Xiao'
'Chen, You'
'Liu, Sheng-Hua'
'Yu, Guang-Ao'

_publ_section_title
;
 Indenyl Ruthenium Complexes with an Unusual \h3Coordination Mode
;
_journal_issue 24
_journal_name_full Organometallics
_journal_page_first 7325
_journal_paper_doi 10.1021/om500760w
_journal_volume 33
_journal_year 2014
_chemical_formula_sum 'C41 H39 O11 P Ru3'
_chemical_formula_weight 1041.90
_chemical_name_systematic
; 
 ? 
;
_space_group_IT_number 19
_symmetry_cell_setting orthorhombic
_symmetry_space_group_name_Hall 'P 2ac 2ab'
_symmetry_space_group_name_H-M 'P 21 21 21'
_atom_sites_solution_hydrogens geom
_atom_sites_solution_primary direct
_atom_sites_solution_secondary difmap
_audit_creation_method SHELXL-97
_cell_angle_alpha 90.00
_cell_angle_beta 90.00
_cell_angle_gamma 90.00
_cell_formula_units_Z 4
_cell_length_a 10.8501(14)
_cell_length_b 19.699(3)
_cell_length_c 19.699
_cell_measurement_reflns_used 9820
_cell_measurement_temperature 298(2)
_cell_measurement_theta_max 28.76
_cell_measurement_theta_min 2.31
_cell_volume 4210.4(8)
_computing_cell_refinement 'Bruker SAINT'
_computing_data_collection 'Bruker APEX2'
_computing_data_reduction 'Bruker SAINT'
_computing_molecular_graphics 'Bruker SHELXTL'
_computing_publication_material 'Bruker SHELXTL'
_computing_structure_refinement 'SHELXL-97 (Sheldrick, 1997)'
_computing_structure_solution 'SHELXS-97 (Sheldrick, 1990)'
_diffrn_ambient_temperature 298(2)
_diffrn_measured_fraction_theta_full 1.000
_diffrn_measured_fraction_theta_max 1.000
_diffrn_measurement_device_type 'Bruker APEX-II CCD'
_diffrn_measurement_method '\f and \w scans'
_diffrn_radiation_monochromator graphite
_diffrn_radiation_source 'fine-focus sealed tube'
_diffrn_radiation_type MoK\a
_diffrn_radiation_wavelength 0.71073
_diffrn_reflns_av_R_equivalents 0.0967
_diffrn_reflns_av_sigmaI/netI 0.0595
_diffrn_reflns_limit_h_max 14
_diffrn_reflns_limit_h_min -13
_diffrn_reflns_limit_k_max 27
_diffrn_reflns_limit_k_min -26
_diffrn_reflns_limit_l_max 27
_diffrn_reflns_limit_l_min -27
_diffrn_reflns_number 41308
_diffrn_reflns_theta_full 29.25
_diffrn_reflns_theta_max 29.25
_diffrn_reflns_theta_min 1.46
_diffrn_standards_number 0
_exptl_absorpt_coefficient_mu 1.157
_exptl_absorpt_correction_T_max 0.8930
_exptl_absorpt_correction_T_min 0.8736
_exptl_absorpt_correction_type none
_exptl_crystal_density_diffrn 1.644
_exptl_crystal_density_method 'not measured'
_exptl_crystal_F_000 2080
_exptl_crystal_size_max 0.12
_exptl_crystal_size_mid 0.10
_exptl_crystal_size_min 0.10
_refine_diff_density_max 0.953
_refine_diff_density_min -0.655
_refine_diff_density_rms 0.126
_refine_ls_abs_structure_details 'Flack H D (1983), Acta Cryst. A39, 876-881'
_refine_ls_abs_structure_Flack -0.03(4)
_refine_ls_extinction_method none
_refine_ls_goodness_of_fit_ref 1.092
_refine_ls_hydrogen_treatment mixed
_refine_ls_matrix_type full
_refine_ls_number_parameters 508
_refine_ls_number_reflns 11452
_refine_ls_number_restraints 0
_refine_ls_restrained_S_all 1.092
_refine_ls_R_factor_all 0.0558
_refine_ls_R_factor_gt 0.0428
_refine_ls_shift/su_max 0.002
_refine_ls_shift/su_mean 0.000
_refine_ls_structure_factor_coef Fsqd
_refine_ls_weighting_details 'calc w=1/[\s^2^(Fo^2^)+(0.0449P)^2^+4.8204P] where P=(Fo^2^+2Fc^2^)/3'
_refine_ls_weighting_scheme calc
_refine_ls_wR_factor_gt 0.0989
_refine_ls_wR_factor_ref 0.1134
_reflns_number_gt 9942
_reflns_number_total 11452
_reflns_threshold_expression >2sigma(I)
_cod_data_source_file om500760w_si_002.cif
_cod_data_source_block 4
_cod_depositor_comments
;
The following automatic conversions were performed:

'_symmetry_cell_setting' value 'Orthorhombic' changed to
'orthorhombic' according to
/home/saulius/struct/COD-crude-data--automatic-downloads/rss-feeds/ACS/lib/dictionaries/cif_core.dic
dictionary named 'cif_core.dic' version 2.4.2 from 2011-04-26.

Automatic conversion script
Id: cif_fix_values 2935 2014-11-11 08:27:57Z andrius 

 Adding full bibliography for 4084864--4084866.cif.
;
_cod_original_cell_volume 4210.3(8)
_cod_original_sg_symbol_H-M P2(1)2(1)2(1)
_cod_database_code 4084864

loop_
_symmetry_equiv_pos_as_xyz
'x, y, z'
'-x+1/2, -y, z+1/2'
'-x, y+1/2, -z+1/2'
'x+1/2, -y+1/2, -z'

loop_
_atom_site_label
_atom_site_type_symbol
_atom_site_fract_x
_atom_site_fract_y
_atom_site_fract_z
_atom_site_U_iso_or_equiv
_atom_site_adp_type
_atom_site_occupancy
_atom_site_symmetry_multiplicity
_atom_site_calc_flag
_atom_site_refinement_flags
Ru1 Ru 0.21133(3) 0.357269(17) 0.842511(19) 0.03509(8) Uani 1 1 d .
Ru2 Ru 0.35821(4) 0.336804(19) 0.962628(18) 0.03738(9) Uani 1 1 d .
Ru3 Ru 0.47865(3) 0.37276(2) 0.83861(2) 0.04081(9) Uani 1 1 d .
C1 C 0.0714(5) 0.3389(3) 0.8941(3) 0.0489(12) Uani 1 1 d .
C2 C 0.1920(6) 0.4517(3) 0.8640(3) 0.0470(12) Uani 1 1 d .
C3 C 0.2340(5) 0.2627(2) 0.8212(2) 0.0399(10) Uani 1 1 d .
C4 C 0.2322(6) 0.3148(3) 1.0257(3) 0.0497(12) Uani 1 1 d .
C5 C 0.3498(7) 0.4337(3) 0.9806(3) 0.0522(13) Uani 1 1 d .
C6 C 0.5001(6) 0.3289(3) 1.0192(3) 0.0502(12) Uani 1 1 d .
C7 C 0.3642(5) 0.2405(2) 0.9407(2) 0.0392(10) Uani 1 1 d .
C8 C 0.6314(6) 0.3785(4) 0.8853(3) 0.0637(16) Uani 1 1 d .
C9 C 0.4944(5) 0.2763(3) 0.8221(3) 0.0469(12) Uani 1 1 d .
C10 C 0.5276(5) 0.3862(3) 0.7458(3) 0.0500(12) Uani 1 1 d .
C11 C 0.4478(6) 0.4689(3) 0.8515(3) 0.0562(14) Uani 1 1 d .
C12 C 0.2184(4) 0.3880(2) 0.6620(2) 0.0381(9) Uani 1 1 d .
C13 C 0.2523(5) 0.3516(3) 0.6078(3) 0.0424(10) Uani 1 1 d .
C14 C 0.3439(6) 0.3925(3) 0.5652(3) 0.0541(13) Uani 1 1 d .
H14A H 0.4222 0.3690 0.5615 0.065 Uiso 1 1 calc R
H14B H 0.3118 0.4009 0.5201 0.065 Uiso 1 1 calc R
C15 C 0.3575(5) 0.4563(2) 0.6034(3) 0.0457(11) Uani 1 1 d .
C16 C 0.2849(5) 0.4547(2) 0.6608(3) 0.0421(10) Uani 1 1 d .
C17 C 0.2888(5) 0.5085(3) 0.7067(3) 0.0500(12) Uani 1 1 d .
H17 H 0.2406 0.5077 0.7458 0.060 Uiso 1 1 calc R
C18 C 0.3655(6) 0.5631(3) 0.6934(4) 0.0590(15) Uani 1 1 d .
H18 H 0.3695 0.5990 0.7239 0.071 Uiso 1 1 calc R
C19 C 0.4371(6) 0.5647(3) 0.6341(4) 0.0608(17) Uani 1 1 d .
H19 H 0.4874 0.6019 0.6252 0.073 Uiso 1 1 calc R
C20 C 0.4332(6) 0.5124(3) 0.5901(4) 0.0601(16) Uani 1 1 d .
H20 H 0.4808 0.5135 0.5509 0.072 Uiso 1 1 calc R
C21 C 0.2268(5) 0.2815(3) 0.5817(3) 0.0461(11) Uani 1 1 d .
C22 C 0.1572(6) 0.2719(3) 0.5225(3) 0.0583(14) Uani 1 1 d .
C23 C 0.1472(8) 0.2065(4) 0.4963(3) 0.0720(19) Uani 1 1 d .
H23 H 0.0978 0.2000 0.4583 0.086 Uiso 1 1 calc R
C24 C 0.2047(7) 0.1522(4) 0.5229(4) 0.0716(18) Uani 1 1 d .
C25 C 0.2762(6) 0.1622(3) 0.5832(3) 0.0606(15) Uani 1 1 d .
H25 H 0.3136 0.1251 0.6040 0.073 Uiso 1 1 calc R
C26 C 0.2905(6) 0.2267(3) 0.6112(3) 0.0476(11) Uani 1 1 d .
C27 C 0.0918(7) 0.3299(4) 0.4881(4) 0.0736(19) Uani 1 1 d .
H27A H 0.1243 0.3357 0.4431 0.110 Uiso 1 1 calc R
H27B H 0.1043 0.3708 0.5137 0.110 Uiso 1 1 calc R
H27C H 0.0053 0.3202 0.4854 0.110 Uiso 1 1 calc R
C28 C 0.1934(12) 0.0825(5) 0.4944(6) 0.112(4) Uani 1 1 d .
H28A H 0.1124 0.0651 0.5036 0.168 Uiso 1 1 calc R
H28B H 0.2538 0.0535 0.5150 0.168 Uiso 1 1 calc R
H28C H 0.2066 0.0839 0.4462 0.168 Uiso 1 1 calc R
C29 C 0.3822(6) 0.2361(3) 0.6660(3) 0.0593(15) Uani 1 1 d .
H29A H 0.4007 0.1930 0.6863 0.089 Uiso 1 1 calc R
H29B H 0.3492 0.2661 0.6998 0.089 Uiso 1 1 calc R
H29C H 0.4562 0.2554 0.6474 0.089 Uiso 1 1 calc R
C30 C 0.0249(5) 0.2918(2) 0.7091(3) 0.0404(10) Uani 1 1 d .
H30 H 0.0877 0.2583 0.6966 0.049 Uiso 1 1 calc R
C31 C -0.0583(5) 0.2993(3) 0.6449(3) 0.0493(12) Uani 1 1 d .
H31A H -0.1284 0.3281 0.6552 0.059 Uiso 1 1 calc R
H31B H -0.0118 0.3202 0.6084 0.059 Uiso 1 1 calc R
C32 C -0.1031(7) 0.2291(3) 0.6228(4) 0.0661(17) Uani 1 1 d .
H32A H -0.1540 0.2336 0.5826 0.079 Uiso 1 1 calc R
H32B H -0.0327 0.2011 0.6113 0.079 Uiso 1 1 calc R
C33 C -0.1761(7) 0.1949(4) 0.6778(5) 0.086(3) Uani 1 1 d .
H33A H -0.2001 0.1499 0.6630 0.103 Uiso 1 1 calc R
H33B H -0.2505 0.2207 0.6868 0.103 Uiso 1 1 calc R
C34 C -0.1001(7) 0.1898(3) 0.7422(4) 0.0672(18) Uani 1 1 d .
H34A H -0.1507 0.1712 0.7783 0.081 Uiso 1 1 calc R
H34B H -0.0318 0.1588 0.7347 0.081 Uiso 1 1 calc R
C35 C -0.0504(5) 0.2581(3) 0.7639(3) 0.0505(13) Uani 1 1 d .
H35A H -0.1187 0.2875 0.7759 0.061 Uiso 1 1 calc R
H35B H 0.0004 0.2523 0.8040 0.061 Uiso 1 1 calc R
C36 C 0.0058(5) 0.4440(3) 0.7299(3) 0.0451(11) Uani 1 1 d .
H36 H 0.0519 0.4820 0.7495 0.054 Uiso 1 1 calc R
C37 C -0.0314(6) 0.4675(3) 0.6570(3) 0.0563(14) Uani 1 1 d .
H37A H 0.0420 0.4734 0.6295 0.068 Uiso 1 1 calc R
H37B H -0.0825 0.4331 0.6358 0.068 Uiso 1 1 calc R
C38 C -0.1029(7) 0.5351(3) 0.6607(5) 0.083(2) Uani 1 1 d .
H38A H -0.1340 0.5465 0.6160 0.099 Uiso 1 1 calc R
H38B H -0.0477 0.5710 0.6751 0.099 Uiso 1 1 calc R
C39 C -0.2129(7) 0.5300(4) 0.7117(6) 0.097(3) Uani 1 1 d .
H39A H -0.2484 0.5747 0.7179 0.116 Uiso 1 1 calc R
H39B H -0.2761 0.5009 0.6923 0.116 Uiso 1 1 calc R
C40 C -0.1774(7) 0.5036(4) 0.7760(5) 0.081(2) Uani 1 1 d .
H40A H -0.2510 0.4976 0.8033 0.097 Uiso 1 1 calc R
H40B H -0.1261 0.5370 0.7986 0.097 Uiso 1 1 calc R
C41 C -0.1076(5) 0.4363(3) 0.7737(4) 0.0563(15) Uani 1 1 d .
H41A H -0.0838 0.4232 0.8193 0.068 Uiso 1 1 calc R
H41B H -0.1605 0.4011 0.7553 0.068 Uiso 1 1 calc R
O1 O -0.0138(5) 0.3291(3) 0.9278(3) 0.0784(15) Uani 1 1 d .
O2 O 0.1675(6) 0.5066(2) 0.8764(3) 0.0756(14) Uani 1 1 d .
O3 O 0.2355(5) 0.20718(19) 0.8059(2) 0.0588(11) Uani 1 1 d .
O4 O 0.1633(7) 0.2979(3) 1.0668(3) 0.0934(19) Uani 1 1 d .
O5 O 0.3495(6) 0.4885(2) 0.9966(2) 0.0783(15) Uani 1 1 d .
O6 O 0.5830(5) 0.3235(3) 1.0541(3) 0.0819(16) Uani 1 1 d .
O7 O 0.3663(5) 0.18381(19) 0.93439(19) 0.0546(10) Uani 1 1 d .
O8 O 0.7233(5) 0.3816(4) 0.9132(3) 0.101(2) Uani 1 1 d .
O9 O 0.5169(5) 0.2219(2) 0.8078(2) 0.0627(12) Uani 1 1 d .
O10 O 0.5651(5) 0.3899(3) 0.6929(2) 0.0731(13) Uani 1 1 d .
O11 O 0.4435(6) 0.5264(2) 0.8563(3) 0.0807(15) Uani 1 1 d .
P1 P 0.11299(11) 0.36962(6) 0.73343(6) 0.0360(2) Uani 1 1 d .

loop_
_atom_site_aniso_label
_atom_site_aniso_U_11
_atom_site_aniso_U_22
_atom_site_aniso_U_33
_atom_site_aniso_U_23
_atom_site_aniso_U_13
_atom_site_aniso_U_12
Ru1 0.03047(16) 0.03442(16) 0.04039(17) 0.00471(14) 0.00231(14) 0.00147(13)
Ru2 0.03845(18) 0.03686(18) 0.03683(16) -0.00221(14) 0.00225(15) 0.00410(15)
Ru3 0.03172(17) 0.0447(2) 0.0460(2) 0.00562(16) 0.00371(16) -0.00164(14)
C1 0.040(3) 0.053(3) 0.054(3) 0.009(2) 0.005(2) 0.005(2)
C2 0.053(3) 0.044(3) 0.043(2) 0.002(2) 0.003(2) 0.003(2)
C3 0.039(3) 0.037(2) 0.043(2) 0.0046(17) -0.0004(19) 0.0037(19)
C4 0.055(3) 0.048(3) 0.047(3) -0.008(2) 0.011(2) 0.002(2)
C5 0.064(3) 0.047(3) 0.045(3) -0.004(2) 0.006(3) 0.004(3)
C6 0.054(3) 0.048(3) 0.048(3) -0.004(2) -0.006(2) 0.007(2)
C7 0.042(3) 0.044(3) 0.0314(19) 0.0014(17) 0.0021(19) 0.007(2)
C8 0.050(3) 0.088(5) 0.053(3) 0.012(3) -0.005(3) -0.010(3)
C9 0.041(3) 0.059(3) 0.041(2) 0.013(2) 0.002(2) 0.003(2)
C10 0.042(3) 0.052(3) 0.056(3) 0.013(2) 0.003(2) -0.005(2)
C11 0.055(3) 0.054(3) 0.060(3) -0.002(3) 0.010(3) -0.002(3)
C12 0.032(2) 0.034(2) 0.049(2) 0.0110(19) 0.002(2) -0.0008(16)
C13 0.037(2) 0.045(3) 0.046(2) 0.008(2) -0.0016(19) 0.0006(19)
C14 0.057(3) 0.052(3) 0.053(3) 0.012(2) 0.012(3) 0.004(3)
C15 0.045(3) 0.039(2) 0.053(3) 0.014(2) 0.002(2) -0.001(2)
C16 0.037(2) 0.032(2) 0.057(3) 0.014(2) 0.003(2) -0.0011(18)
C17 0.043(3) 0.036(2) 0.071(3) 0.009(2) 0.007(3) -0.009(2)
C18 0.054(3) 0.031(2) 0.092(4) 0.007(3) 0.010(3) -0.008(2)
C19 0.058(4) 0.036(3) 0.089(4) 0.017(3) 0.023(3) -0.007(2)
C20 0.055(3) 0.052(3) 0.074(4) 0.022(3) 0.020(3) -0.003(3)
C21 0.042(3) 0.048(3) 0.048(3) -0.001(2) 0.001(2) -0.005(2)
C22 0.051(3) 0.068(4) 0.056(3) -0.006(3) -0.002(3) -0.009(3)
C23 0.071(4) 0.084(5) 0.061(4) -0.015(3) -0.011(4) -0.017(4)
C24 0.073(4) 0.062(4) 0.080(4) -0.018(3) 0.001(4) -0.017(4)
C25 0.058(4) 0.048(3) 0.076(4) -0.001(3) 0.010(3) -0.002(3)
C26 0.048(3) 0.046(3) 0.048(3) 0.000(2) 0.006(2) -0.005(2)
C27 0.075(4) 0.090(5) 0.056(3) 0.011(3) -0.011(3) 0.009(4)
C28 0.132(9) 0.078(6) 0.126(8) -0.034(5) -0.021(7) -0.016(6)
C29 0.067(4) 0.054(3) 0.057(3) -0.001(3) -0.010(3) 0.009(3)
C30 0.034(2) 0.034(2) 0.053(3) 0.0074(19) -0.005(2) -0.0109(18)
C31 0.044(3) 0.045(3) 0.058(3) 0.008(2) -0.011(2) -0.006(2)
C32 0.072(4) 0.058(4) 0.068(4) 0.001(3) -0.022(3) -0.014(3)
C33 0.067(5) 0.048(3) 0.143(8) 0.002(4) -0.017(5) -0.030(3)
C34 0.067(4) 0.051(3) 0.084(4) 0.017(3) -0.008(3) -0.022(3)
C35 0.042(3) 0.049(3) 0.061(3) 0.016(2) -0.002(2) -0.013(2)
C36 0.042(3) 0.035(2) 0.058(3) 0.011(2) -0.001(2) 0.001(2)
C37 0.052(3) 0.048(3) 0.069(4) 0.022(3) -0.013(3) 0.005(2)
C38 0.068(4) 0.038(3) 0.141(7) 0.026(4) -0.030(5) -0.004(3)
C39 0.057(4) 0.044(3) 0.189(10) 0.032(5) -0.013(5) 0.012(3)
C40 0.058(4) 0.052(4) 0.132(7) 0.008(4) 0.027(4) 0.014(3)
C41 0.041(3) 0.047(3) 0.081(4) 0.018(3) 0.011(3) 0.007(2)
O1 0.056(3) 0.100(4) 0.079(3) 0.021(3) 0.026(2) 0.005(3)
O2 0.095(4) 0.045(2) 0.087(3) -0.009(2) -0.002(3) 0.015(2)
O3 0.070(3) 0.0350(19) 0.072(3) 0.0005(17) -0.012(2) 0.0048(18)
O4 0.112(5) 0.079(3) 0.090(4) -0.007(3) 0.062(4) -0.007(3)
O5 0.121(4) 0.041(2) 0.072(3) -0.013(2) 0.009(3) 0.008(3)
O6 0.071(3) 0.075(3) 0.100(4) -0.016(3) -0.038(3) 0.009(3)
O7 0.073(3) 0.0383(19) 0.053(2) -0.0023(15) -0.003(2) 0.0093(19)
O8 0.055(3) 0.157(6) 0.093(4) 0.028(4) -0.019(3) -0.012(4)
O9 0.080(3) 0.049(2) 0.060(2) 0.0040(18) -0.001(2) 0.021(2)
O10 0.070(3) 0.086(3) 0.063(3) 0.022(2) 0.018(2) -0.006(3)
O11 0.096(4) 0.043(2) 0.103(4) 0.000(2) 0.000(3) -0.007(2)
P1 0.0309(5) 0.0336(6) 0.0436(6) 0.0060(4) -0.0002(4) -0.0048(4)

loop_
_atom_type_symbol
_atom_type_description
_atom_type_scat_dispersion_real
_atom_type_scat_dispersion_imag
_atom_type_scat_source
C C 0.0033 0.0016 'International Tables Vol C Tables 4.2.6.8 and 6.1.1.4'
H H 0.0000 0.0000 'International Tables Vol C Tables 4.2.6.8 and 6.1.1.4'
O O 0.0106 0.0060 'International Tables Vol C Tables 4.2.6.8 and 6.1.1.4'
P P 0.1023 0.0942 'International Tables Vol C Tables 4.2.6.8 and 6.1.1.4'
Ru Ru -1.2594 0.8363 'International Tables Vol C Tables 4.2.6.8 and 6.1.1.4'

loop_
_geom_angle_atom_site_label_1
_geom_angle_atom_site_label_2
_geom_angle_atom_site_label_3
_geom_angle
C1 Ru1 C2 88.8(3)
C1 Ru1 C3 92.0(2)
C2 Ru1 C3 178.9(2)
C1 Ru1 P1 98.33(17)
C2 Ru1 P1 92.88(16)
C3 Ru1 P1 87.72(15)
C1 Ru1 Ru2 88.62(17)
C2 Ru1 Ru2 90.86(16)
C3 Ru1 Ru2 88.43(15)
P1 Ru1 Ru2 172.17(3)
C1 Ru1 Ru3 147.70(17)
C2 Ru1 Ru3 90.74(18)
C3 Ru1 Ru3 88.19(16)
P1 Ru1 Ru3 113.94(3)
Ru2 Ru1 Ru3 59.096(14)
C4 Ru2 C6 100.4(3)
C4 Ru2 C5 94.1(2)
C6 Ru2 C5 90.7(3)
C4 Ru2 C7 86.9(2)
C6 Ru2 C7 91.4(2)
C5 Ru2 C7 177.5(2)
C4 Ru2 Ru3 160.94(19)
C6 Ru2 Ru3 98.67(18)
C5 Ru2 Ru3 86.21(17)
C7 Ru2 Ru3 92.09(14)
C4 Ru2 Ru1 99.85(19)
C6 Ru2 Ru1 159.72(18)
C5 Ru2 Ru1 89.20(18)
C7 Ru2 Ru1 88.42(14)
Ru3 Ru2 Ru1 61.087(14)
C8 Ru3 C10 102.2(3)
C8 Ru3 C9 93.6(3)
C10 Ru3 C9 87.2(2)
C8 Ru3 C11 91.6(3)
C10 Ru3 C11 92.1(3)
C9 Ru3 C11 174.7(3)
C8 Ru3 Ru2 90.01(19)
C10 Ru3 Ru2 166.66(17)
C9 Ru3 Ru2 86.58(15)
C11 Ru3 Ru2 92.93(18)
C8 Ru3 Ru1 149.47(19)
C10 Ru3 Ru1 108.32(17)
C9 Ru3 Ru1 89.39(17)
C11 Ru3 Ru1 85.82(19)
Ru2 Ru3 Ru1 59.818(13)
O1 C1 Ru1 177.5(6)
O2 C2 Ru1 172.8(6)
O3 C3 Ru1 172.9(5)
O4 C4 Ru2 174.0(6)
O5 C5 Ru2 173.7(6)
O6 C6 Ru2 178.3(6)
O7 C7 Ru2 173.5(4)
O8 C8 Ru3 179.5(9)
O9 C9 Ru3 171.1(5)
O10 C10 Ru3 173.4(5)
O11 C11 Ru3 171.9(6)
C13 C12 C16 109.0(4)
C13 C12 P1 132.3(4)
C16 C12 P1 118.7(4)
C12 C13 C21 135.8(5)
C12 C13 C14 109.5(5)
C21 C13 C14 114.7(5)
C15 C14 C13 103.6(4)
C16 C15 C20 120.5(5)
C16 C15 C14 110.0(4)
C20 C15 C14 129.5(6)
C15 C16 C17 119.9(4)
C15 C16 C12 107.9(4)
C17 C16 C12 132.1(5)
C18 C17 C16 119.0(6)
C17 C18 C19 120.6(6)
C20 C19 C18 120.0(5)
C19 C20 C15 120.1(6)
C22 C21 C26 120.3(5)
C22 C21 C13 120.6(5)
C26 C21 C13 118.3(5)
C23 C22 C21 118.4(6)
C23 C22 C27 119.9(6)
C21 C22 C27 121.7(6)
C24 C23 C22 123.8(7)
C23 C24 C25 117.8(6)
C23 C24 C28 123.3(8)
C25 C24 C28 118.9(8)
C26 C25 C24 120.8(6)
C25 C26 C21 118.8(6)
C25 C26 C29 118.5(6)
C21 C26 C29 122.3(5)
C35 C30 C31 107.9(4)
C35 C30 P1 117.1(4)
C31 C30 P1 115.2(3)
C32 C31 C30 109.2(4)
C33 C32 C31 111.6(6)
C32 C33 C34 110.3(6)
C35 C34 C33 111.7(5)
C30 C35 C34 112.5(5)
C41 C36 C37 110.1(5)
C41 C36 P1 114.0(3)
C37 C36 P1 115.3(4)
C38 C37 C36 110.0(6)
C37 C38 C39 111.1(5)
C40 C39 C38 112.9(6)
C39 C40 C41 115.1(7)
C36 C41 C40 109.5(5)
C12 P1 C30 106.4(2)
C12 P1 C36 101.7(2)
C30 P1 C36 108.3(2)
C12 P1 Ru1 115.10(16)
C30 P1 Ru1 111.82(16)
C36 P1 Ru1 112.78(18)

loop_
_geom_bond_atom_site_label_1
_geom_bond_atom_site_label_2
_geom_bond_distance
Ru1 C1 1.863(5)
Ru1 C2 1.920(5)
Ru1 C3 1.926(5)
Ru1 P1 2.4113(13)
Ru1 Ru2 2.8811(5)
Ru1 Ru3 2.9175(6)
Ru2 C4 1.898(6)
Ru2 C6 1.907(6)
Ru2 C5 1.944(6)
Ru2 C7 1.946(5)
Ru2 Ru3 2.8598(5)
Ru3 C8 1.898(6)
Ru3 C10 1.922(6)
Ru3 C9 1.935(6)
Ru3 C11 1.941(6)
C1 O1 1.154(7)
C2 O2 1.139(7)
C3 O3 1.134(6)
C4 O4 1.151(7)
C5 O5 1.123(7)
C6 O6 1.137(7)
C7 O7 1.125(6)
C8 O8 1.140(8)
C9 O9 1.136(7)
C10 O10 1.121(7)
C11 O11 1.137(8)
C12 C13 1.337(7)
C12 C16 1.500(6)
C12 P1 1.850(5)
C13 C21 1.499(7)
C13 C14 1.531(7)
C14 C15 1.472(8)
C15 C16 1.378(7)
C15 C20 1.401(8)
C16 C17 1.393(8)
C17 C18 1.385(7)
C18 C19 1.403(9)
C19 C20 1.346(10)
C21 C22 1.403(8)
C21 C26 1.407(8)
C22 C23 1.391(10)
C22 C27 1.506(10)
C23 C24 1.344(11)
C24 C25 1.433(10)
C24 C28 1.489(10)
C25 C26 1.394(8)
C26 C29 1.480(8)
C30 C35 1.507(7)
C30 C31 1.561(7)
C30 P1 1.869(5)
C31 C32 1.528(8)
C32 C33 1.501(11)
C33 C34 1.517(11)
C34 C35 1.512(8)
C36 C41 1.511(8)
C36 C37 1.562(7)
C36 P1 1.871(5)
C37 C38 1.542(9)
C38 C39 1.562(12)
C39 C40 1.422(13)
C40 C41 1.527(8)

loop_
_geom_torsion_atom_site_label_1
_geom_torsion_atom_site_label_2
_geom_torsion_atom_site_label_3
_geom_torsion_atom_site_label_4
_geom_torsion
C1 Ru1 Ru2 C4 1.0(2)
C2 Ru1 Ru2 C4 89.8(2)
C3 Ru1 Ru2 C4 -91.1(2)
P1 Ru1 Ru2 C4 -151.6(3)
Ru3 Ru1 Ru2 C4 -179.89(16)
C1 Ru1 Ru2 C6 177.2(5)
C2 Ru1 Ru2 C6 -94.0(5)
C3 Ru1 Ru2 C6 85.2(5)
P1 Ru1 Ru2 C6 24.6(6)
Ru3 Ru1 Ru2 C6 -3.6(5)
C1 Ru1 Ru2 C5 -93.0(3)
C2 Ru1 Ru2 C5 -4.2(3)
C3 Ru1 Ru2 C5 174.9(3)
P1 Ru1 Ru2 C5 114.3(3)
Ru3 Ru1 Ru2 C5 86.1(2)
C1 Ru1 Ru2 C7 87.6(2)
C2 Ru1 Ru2 C7 176.4(2)
C3 Ru1 Ru2 C7 -4.4(2)
P1 Ru1 Ru2 C7 -65.0(3)
Ru3 Ru1 Ru2 C7 -93.27(15)
C1 Ru1 Ru2 Ru3 -179.15(18)
C2 Ru1 Ru2 Ru3 -90.35(17)
C3 Ru1 Ru2 Ru3 88.83(15)
P1 Ru1 Ru2 Ru3 28.2(2)
C4 Ru2 Ru3 C8 175.4(6)
C6 Ru2 Ru3 C8 -6.2(3)
C5 Ru2 Ru3 C8 83.9(3)
C7 Ru2 Ru3 C8 -97.9(3)
Ru1 Ru2 Ru3 C8 175.1(2)
C4 Ru2 Ru3 C10 -28.4(9)
C6 Ru2 Ru3 C10 150.0(8)
C5 Ru2 Ru3 C10 -119.9(8)
C7 Ru2 Ru3 C10 58.3(8)
Ru1 Ru2 Ru3 C10 -28.8(8)
C4 Ru2 Ru3 C9 -90.9(5)
C6 Ru2 Ru3 C9 87.4(2)
C5 Ru2 Ru3 C9 177.5(3)
C7 Ru2 Ru3 C9 -4.2(2)
Ru1 Ru2 Ru3 C9 -91.28(17)
C4 Ru2 Ru3 C11 83.8(5)
C6 Ru2 Ru3 C11 -97.8(3)
C5 Ru2 Ru3 C11 -7.7(3)
C7 Ru2 Ru3 C11 170.5(2)
Ru1 Ru2 Ru3 C11 83.4(2)
C4 Ru2 Ru3 Ru1 0.3(5)
C6 Ru2 Ru3 Ru1 178.73(17)
C5 Ru2 Ru3 Ru1 -91.2(2)
C7 Ru2 Ru3 Ru1 87.03(16)
C1 Ru1 Ru3 C8 -8.1(6)
C2 Ru1 Ru3 C8 80.9(5)
C3 Ru1 Ru3 C8 -99.0(5)
P1 Ru1 Ru3 C8 174.3(5)
Ru2 Ru1 Ru3 C8 -9.7(5)
C1 Ru1 Ru3 C10 174.9(4)
C2 Ru1 Ru3 C10 -96.2(2)
C3 Ru1 Ru3 C10 84.0(2)
P1 Ru1 Ru3 C10 -2.67(19)
Ru2 Ru1 Ru3 C10 173.28(19)
C1 Ru1 Ru3 C9 88.0(4)
C2 Ru1 Ru3 C9 177.0(2)
C3 Ru1 Ru3 C9 -2.9(2)
P1 Ru1 Ru3 C9 -89.55(15)
Ru2 Ru1 Ru3 C9 86.40(15)
C1 Ru1 Ru3 C11 -94.3(4)
C2 Ru1 Ru3 C11 -5.3(2)
C3 Ru1 Ru3 C11 174.9(2)
P1 Ru1 Ru3 C11 88.20(19)
Ru2 Ru1 Ru3 C11 -95.85(19)
C1 Ru1 Ru3 Ru2 1.6(3)
C2 Ru1 Ru3 Ru2 90.56(15)
C3 Ru1 Ru3 Ru2 -89.25(14)
P1 Ru1 Ru3 Ru2 -175.96(4)
C2 Ru1 C1 O1 -43(13)
C3 Ru1 C1 O1 136(13)
P1 Ru1 C1 O1 -136(13)
Ru2 Ru1 C1 O1 48(13)
Ru3 Ru1 C1 O1 46(13)
C1 Ru1 C2 O2 -36(4)
C3 Ru1 C2 O2 -174(100)
P1 Ru1 C2 O2 62(4)
Ru2 Ru1 C2 O2 -125(4)
Ru3 Ru1 C2 O2 176(4)
C1 Ru1 C3 O3 58(4)
C2 Ru1 C3 O3 -164(10)
P1 Ru1 C3 O3 -40(4)
Ru2 Ru1 C3 O3 147(4)
Ru3 Ru1 C3 O3 -154(4)
C6 Ru2 C4 O4 -30(5)
C5 Ru2 C4 O4 -121(5)
C7 Ru2 C4 O4 61(5)
Ru3 Ru2 C4 O4 149(5)
Ru1 Ru2 C4 O4 149(5)
C4 Ru2 C5 O5 70(6)
C6 Ru2 C5 O5 -30(6)
C7 Ru2 C5 O5 -175(5)
Ru3 Ru2 C5 O5 -129(6)
Ru1 Ru2 C5 O5 170(6)
C4 Ru2 C6 O6 11(20)
C5 Ru2 C6 O6 106(20)
C7 Ru2 C6 O6 -76(20)
Ru3 Ru2 C6 O6 -168(100)
Ru1 Ru2 C6 O6 -165(20)
C4 Ru2 C7 O7 -40(5)
C6 Ru2 C7 O7 60(5)
C5 Ru2 C7 O7 -155(6)
Ru3 Ru2 C7 O7 159(5)
Ru1 Ru2 C7 O7 -140(5)
C10 Ru3 C8 O8 -81(98)
C9 Ru3 C8 O8 7(98)
C11 Ru3 C8 O8 -174(100)
Ru2 Ru3 C8 O8 93(98)
Ru1 Ru3 C8 O8 102(98)
C8 Ru3 C9 O9 -62(3)
C10 Ru3 C9 O9 40(3)
C11 Ru3 C9 O9 124(4)
Ru2 Ru3 C9 O9 -152(3)
Ru1 Ru3 C9 O9 149(3)
C8 Ru3 C10 O10 45(5)
C9 Ru3 C10 O10 -48(5)
C11 Ru3 C10 O10 137(5)
Ru2 Ru3 C10 O10 -110(5)
Ru1 Ru3 C10 O10 -136(5)
C8 Ru3 C11 O11 48(4)
C10 Ru3 C11 O11 -54(4)
C9 Ru3 C11 O11 -137(4)
Ru2 Ru3 C11 O11 139(4)
Ru1 Ru3 C11 O11 -162(4)
C16 C12 C13 C21 175.8(6)
P1 C12 C13 C21 -2.9(9)
C16 C12 C13 C14 -0.9(6)
P1 C12 C13 C14 -179.6(4)
C12 C13 C14 C15 0.6(6)
C21 C13 C14 C15 -176.9(5)
C13 C14 C15 C16 0.0(6)
C13 C14 C15 C20 177.4(6)
C20 C15 C16 C17 -1.4(8)
C14 C15 C16 C17 176.3(5)
C20 C15 C16 C12 -178.2(5)
C14 C15 C16 C12 -0.5(6)
C13 C12 C16 C15 0.9(6)
P1 C12 C16 C15 179.8(4)
C13 C12 C16 C17 -175.4(6)
P1 C12 C16 C17 3.5(8)
C15 C16 C17 C18 0.4(8)
C12 C16 C17 C18 176.3(5)
C16 C17 C18 C19 0.8(9)
C17 C18 C19 C20 -1.0(10)
C18 C19 C20 C15 0.1(10)
C16 C15 C20 C19 1.2(9)
C14 C15 C20 C19 -176.1(7)
C12 C13 C21 C22 111.9(7)
C14 C13 C21 C22 -71.6(7)
C12 C13 C21 C26 -78.5(8)
C14 C13 C21 C26 98.1(6)
C26 C21 C22 C23 3.8(9)
C13 C21 C22 C23 173.2(6)
C26 C21 C22 C27 -177.6(6)
C13 C21 C22 C27 -8.1(9)
C21 C22 C23 C24 -3.0(12)
C27 C22 C23 C24 178.4(7)
C22 C23 C24 C25 2.6(12)
C22 C23 C24 C28 -179.9(9)
C23 C24 C25 C26 -3.2(10)
C28 C24 C25 C26 179.2(8)
C24 C25 C26 C21 4.2(9)
C24 C25 C26 C29 -169.5(6)
C22 C21 C26 C25 -4.4(8)
C13 C21 C26 C25 -174.1(5)
C22 C21 C26 C29 168.9(6)
C13 C21 C26 C29 -0.8(8)
C35 C30 C31 C32 -58.6(6)
P1 C30 C31 C32 168.5(5)
C30 C31 C32 C33 59.7(7)
C31 C32 C33 C34 -56.8(8)
C32 C33 C34 C35 54.0(9)
C31 C30 C35 C34 57.7(6)
P1 C30 C35 C34 -170.4(4)
C33 C34 C35 C30 -56.4(8)
C41 C36 C37 C38 57.8(6)
P1 C36 C37 C38 -171.4(4)
C36 C37 C38 C39 -52.4(8)
C37 C38 C39 C40 50.4(10)
C38 C39 C40 C41 -52.6(9)
C37 C36 C41 C40 -57.6(7)
P1 C36 C41 C40 171.0(5)
C39 C40 C41 C36 56.8(9)
C13 C12 P1 C30 -12.5(5)
C16 C12 P1 C30 168.9(4)
C13 C12 P1 C36 -125.8(5)
C16 C12 P1 C36 55.6(4)
C13 C12 P1 Ru1 111.9(5)
C16 C12 P1 Ru1 -66.7(4)
C35 C30 P1 C12 168.7(4)
C31 C30 P1 C12 -62.8(4)
C35 C30 P1 C36 -82.6(4)
C31 C30 P1 C36 45.9(5)
C35 C30 P1 Ru1 42.3(4)
C31 C30 P1 Ru1 170.8(3)
C41 C36 P1 C12 168.3(4)
C37 C36 P1 C12 39.3(4)
C41 C36 P1 C30 56.4(5)
C37 C36 P1 C30 -72.5(4)
C41 C36 P1 Ru1 -67.9(5)
C37 C36 P1 Ru1 163.2(4)
C1 Ru1 P1 C12 -179.2(2)
C2 Ru1 P1 C12 91.6(2)
C3 Ru1 P1 C12 -87.5(2)
Ru2 Ru1 P1 C12 -26.9(3)
Ru3 Ru1 P1 C12 -0.54(17)
C1 Ru1 P1 C30 -57.7(3)
C2 Ru1 P1 C30 -147.0(3)
C3 Ru1 P1 C30 34.0(2)
Ru2 Ru1 P1 C30 94.6(3)
Ru3 Ru1 P1 C30 120.96(19)
C1 Ru1 P1 C36 64.7(3)
C2 Ru1 P1 C36 -24.6(3)
C3 Ru1 P1 C36 156.4(2)
Ru2 Ru1 P1 C36 -143.0(3)
Ru3 Ru1 P1 C36 -116.65(18)
